data_7016122
loop_
_publ_author_name
'Chandrasekhar, Vadapalli'
'Pandey, Mrituanjay D.'
'Gopal, Kandasamy'
'Azhakar, Ramachandran'

_publ_section_title
;
 Assembly of a dinuclear silver complex containing an Ag(2)S(2) motif
 from a phosphorus-supported trishydrazone ligand. P[double bond,
 length as m-dash]S\\rightarrow Ag(I) coordination.
;
_journal_issue 31
_journal_name_full 'Dalton transactions (Cambridge, England : 2003)'
_journal_page_first 7873
_journal_page_last 7878
_journal_paper_doi 10.1039/c1dt10294j
_journal_volume 40
_journal_year 2011
_chemical_formula_moiety ' C33 H30 N9 P S'
_chemical_formula_sum 'C33 H30 N9 P S'
_chemical_formula_weight 615.70
_chemical_name_systematic
;
?
;
_space_group_IT_number 14
_symmetry_cell_setting monoclinic
_symmetry_space_group_name_Hall '-P 2yn'
_symmetry_space_group_name_H-M 'P 1 21/n 1'
_atom_sites_solution_hydrogens geom
_atom_sites_solution_primary direct
_atom_sites_solution_secondary difmap
_audit_creation_method SHELXL-97
_cell_angle_alpha 90.00
_cell_angle_beta 108.781(5)
_cell_angle_gamma 90.00
_cell_formula_units_Z 4
_cell_length_a 13.759(4)
_cell_length_b 11.094(3)
_cell_length_c 21.215(6)
_cell_measurement_reflns_used 4167
_cell_measurement_temperature 100(2)
_cell_measurement_theta_max 28.45
_cell_measurement_theta_min 2.41
_cell_volume 3065.9(15)
_computing_structure_refinement 'SHELXL-97 (Sheldrick, 1997)'
_computing_structure_solution 'SHELXS-97 (Sheldrick, 1990)'
_diffrn_ambient_temperature 100(2)
_diffrn_measured_fraction_theta_full 0.999
_diffrn_measured_fraction_theta_max 0.999
_diffrn_measurement_device_type 'CCD area detector'
_diffrn_measurement_method 'phi and omega scans'
_diffrn_radiation_monochromator graphite
_diffrn_radiation_source 'fine-focus sealed tube'
_diffrn_radiation_type MoK\a
_diffrn_radiation_wavelength 0.71073
_diffrn_reflns_av_R_equivalents 0.0461
_diffrn_reflns_av_sigmaI/netI 0.0507
_diffrn_reflns_limit_h_max 16
_diffrn_reflns_limit_h_min -10
_diffrn_reflns_limit_k_max 13
_diffrn_reflns_limit_k_min -13
_diffrn_reflns_limit_l_max 25
_diffrn_reflns_limit_l_min -25
_diffrn_reflns_number 16094
_diffrn_reflns_theta_full 25.50
_diffrn_reflns_theta_max 25.50
_diffrn_reflns_theta_min 2.03
_exptl_absorpt_coefficient_mu 0.198
_exptl_absorpt_correction_T_max 1.0
_exptl_absorpt_correction_T_min 0.6
_exptl_absorpt_correction_type multi-scan
_exptl_absorpt_process_details sadabs
_exptl_crystal_colour yellow
_exptl_crystal_density_diffrn 1.334
_exptl_crystal_density_method 'not measured'
_exptl_crystal_F_000 1288
_exptl_crystal_size_max 0.1
_exptl_crystal_size_mid 0.07
_exptl_crystal_size_min 0.05
_refine_diff_density_max 0.447
_refine_diff_density_min -0.512
_refine_diff_density_rms 0.134
_refine_ls_extinction_coef 0.0053(16)
_refine_ls_extinction_method none
_refine_ls_goodness_of_fit_ref 1.116
_refine_ls_hydrogen_treatment constr
_refine_ls_matrix_type full
_refine_ls_number_parameters 400
_refine_ls_number_reflns 5710
_refine_ls_number_restraints 0
_refine_ls_restrained_S_all 1.116
_refine_ls_R_factor_all 0.0685
_refine_ls_R_factor_gt 0.0542
_refine_ls_shift/su_max 0.001
_refine_ls_shift/su_mean 0.000
_refine_ls_structure_factor_coef Fsqd
_refine_ls_weighting_details 'calc w=1/[\s^2^(Fo^2^)+(0.0857P)^2^+0.0000P] where P=(Fo^2^+2Fc^2^)/3'
_refine_ls_weighting_scheme calc
_refine_ls_wR_factor_gt 0.1334
_refine_ls_wR_factor_ref 0.1502
_reflns_number_gt 4514
_reflns_number_total 5710
_reflns_threshold_expression >2sigma(I)
_cod_data_source_file c1dt10294j.txt
_cod_data_source_block coumpound_2
_cod_depositor_comments
;
The following automatic conversions were performed:

'_symmetry_cell_setting' value 'Monoclinic' changed to 'monoclinic'
according to /home/saulius/struct/CIF-dictionaries/cif_core.dic
dictionary named 'cif_core.dic' version 2.4.1 from 2010-06-29.

Automatic conversion script
Id: cif_fix_values 1715 2011-07-08 13:25:40Z adriana 
;
_cod_original_cell_volume 3066.1(14)
_cod_original_sg_symbol_Hall '-P 2yn '
_cod_original_sg_symbol_H-M 'P2(1)/n '
_cod_database_code 7016122

loop_
_symmetry_equiv_pos_as_xyz
'x, y, z'
'-x+1/2, y+1/2, -z+1/2'
'-x, -y, -z'
'x-1/2, -y-1/2, z-1/2'

loop_
_atom_site_label
_atom_site_type_symbol
_atom_site_fract_x
_atom_site_fract_y
_atom_site_fract_z
_atom_site_U_iso_or_equiv
_atom_site_adp_type
_atom_site_occupancy
_atom_site_symmetry_multiplicity
_atom_site_calc_flag
_atom_site_refinement_flags
_atom_site_disorder_assembly
_atom_site_disorder_group
C1 C 0.63725(17) 0.1337(2) 0.26912(11) 0.0301(5) Uani 1 1 d . . .
H1A H 0.6463 0.0995 0.3132 0.045 Uiso 1 1 calc R . .
H1B H 0.5655 0.1578 0.2484 0.045 Uiso 1 1 calc R . .
H1C H 0.6818 0.2043 0.2736 0.045 Uiso 1 1 calc R . .
C2 C 0.59147(16) 0.2268(2) 0.05456(10) 0.0273(5) Uani 1 1 d . . .
H2A H 0.5829 0.3140 0.0581 0.041 Uiso 1 1 calc R . .
H2B H 0.5239 0.1888 0.0360 0.041 Uiso 1 1 calc R . .
H2C H 0.6325 0.2110 0.0253 0.041 Uiso 1 1 calc R . .
C3 C 0.61231(17) -0.1858(2) 0.11056(12) 0.0322(5) Uani 1 1 d . . .
H3A H 0.6119 -0.2259 0.0693 0.048 Uiso 1 1 calc R . .
H3B H 0.5425 -0.1844 0.1131 0.048 Uiso 1 1 calc R . .
H3C H 0.6575 -0.2298 0.1489 0.048 Uiso 1 1 calc R . .
C4 C 0.82249(16) 0.01432(19) 0.30499(10) 0.0241(5) Uani 1 1 d . . .
H4 H 0.7990 0.0567 0.3362 0.029 Uiso 1 1 calc R . .
C5 C 0.78754(15) 0.29222(18) 0.13427(10) 0.0222(5) Uani 1 1 d . . .
H5 H 0.7521 0.3349 0.0947 0.027 Uiso 1 1 calc R . .
C6 C 0.79770(16) -0.12447(19) 0.09240(10) 0.0256(5) Uani 1 1 d . . .
H6 H 0.7730 -0.2050 0.0866 0.031 Uiso 1 1 calc R . .
C7 C 0.92830(16) -0.03094(18) 0.32438(10) 0.0234(5) Uani 1 1 d . . .
C8 C 0.96902(17) -0.08266(19) 0.27670(11) 0.0264(5) Uani 1 1 d . . .
H8 H 0.9274 -0.0908 0.2315 0.032 Uiso 1 1 calc R . .
C9 C 1.06759(17) -0.1199(2) 0.29678(11) 0.0299(5) Uani 1 1 d . . .
H9 H 1.0955 -0.1552 0.2656 0.036 Uiso 1 1 calc R . .
C10 C 1.12946(17) -0.1065(2) 0.36398(11) 0.0285(5) Uani 1 1 d . . .
C11 C 1.23370(17) -0.1421(2) 0.38897(12) 0.0360(6) Uani 1 1 d . . .
H11 H 1.2654 -0.1776 0.3598 0.043 Uiso 1 1 calc R . .
C12 C 1.28910(18) -0.1259(2) 0.45432(12) 0.0382(6) Uani 1 1 d . . .
H12 H 1.3590 -0.1502 0.4704 0.046 Uiso 1 1 calc R . .
C13 C 1.24330(19) -0.0735(2) 0.49817(12) 0.0369(6) Uani 1 1 d . . .
H13 H 1.2828 -0.0619 0.5436 0.044 Uiso 1 1 calc R . .
C14 C 1.14217(18) -0.03907(19) 0.47607(12) 0.0324(5) Uani 1 1 d . . .
H14 H 1.1116 -0.0055 0.5063 0.039 Uiso 1 1 calc R . .
C15 C 1.08352(17) -0.05346(18) 0.40828(11) 0.0272(5) Uani 1 1 d . . .
C16 C 0.89425(16) 0.32152(18) 0.17205(10) 0.0229(5) Uani 1 1 d . . .
C17 C 1.03072(16) 0.44939(18) 0.18411(10) 0.0240(5) Uani 1 1 d . . .
C18 C 1.06925(18) 0.5558(2) 0.16417(12) 0.0313(5) Uani 1 1 d . . .
H18 H 1.0265 0.6022 0.1283 0.038 Uiso 1 1 calc R . .
C19 C 1.16709(18) 0.5921(2) 0.19609(12) 0.0344(6) Uani 1 1 d . . .
H19 H 1.1920 0.6638 0.1822 0.041 Uiso 1 1 calc R . .
C20 C 1.23249(18) 0.5249(2) 0.24973(12) 0.0322(5) Uani 1 1 d . . .
H20 H 1.3008 0.5512 0.2716 0.039 Uiso 1 1 calc R . .
C21 C 1.19680(17) 0.4223(2) 0.26973(11) 0.0277(5) Uani 1 1 d . . .
H21 H 1.2409 0.3769 0.3055 0.033 Uiso 1 1 calc R . .
C22 C 1.09541(16) 0.38238(18) 0.23821(10) 0.0234(5) Uani 1 1 d . . .
C23 C 1.05237(17) 0.27909(19) 0.25844(11) 0.0264(5) Uani 1 1 d . . .
H23 H 1.0928 0.2308 0.2943 0.032 Uiso 1 1 calc R . .
C24 C 0.95305(16) 0.24992(19) 0.22622(11) 0.0255(5) Uani 1 1 d . . .
H24 H 0.9230 0.1818 0.2399 0.031 Uiso 1 1 calc R . .
C25 C 0.89916(16) -0.09376(19) 0.08705(10) 0.0237(5) Uani 1 1 d . . .
C26 C 1.04173(16) -0.15800(19) 0.06189(10) 0.0240(5) Uani 1 1 d . . .
C27 C 1.09414(17) -0.2505(2) 0.04079(10) 0.0277(5) Uani 1 1 d . . .
H27 H 1.0642 -0.3284 0.0317 0.033 Uiso 1 1 calc R . .
C28 C 1.18782(17) -0.2293(2) 0.03330(11) 0.0317(5) Uani 1 1 d . . .
H28 H 1.2229 -0.2929 0.0198 0.038 Uiso 1 1 calc R . .
C29 C 1.23238(17) -0.1144(2) 0.04536(11) 0.0303(5) Uani 1 1 d . . .
H29 H 1.2970 -0.1004 0.0395 0.036 Uiso 1 1 calc R . .
C30 C 1.18328(17) -0.0224(2) 0.06552(10) 0.0281(5) Uani 1 1 d . . .
H30 H 1.2141 0.0552 0.0736 0.034 Uiso 1 1 calc R . .
C31 C 1.08727(16) -0.04162(19) 0.07448(10) 0.0240(5) Uani 1 1 d . . .
C32 C 1.03235(17) 0.04922(19) 0.09545(10) 0.0256(5) Uani 1 1 d . . .
H32 H 1.0607 0.1278 0.1053 0.031 Uiso 1 1 calc R . .
C33 C 0.93913(16) 0.02410(19) 0.10149(10) 0.0250(5) Uani 1 1 d . . .
H33 H 0.9015 0.0847 0.1152 0.030 Uiso 1 1 calc R . .
N1 N 0.66439(13) 0.04355(15) 0.22752(9) 0.0250(4) Uani 1 1 d . . .
N2 N 0.76218(13) -0.00366(16) 0.24581(9) 0.0250(4) Uani 1 1 d . . .
N3 N 0.98304(14) -0.01543(16) 0.38775(9) 0.0255(4) Uani 1 1 d . . .
N4 N 0.64359(13) 0.17721(16) 0.12032(9) 0.0249(4) Uani 1 1 d . . .
N5 N 0.74309(13) 0.20765(15) 0.15579(9) 0.0244(4) Uani 1 1 d . . .
N6 N 0.93147(13) 0.41789(15) 0.15088(9) 0.0246(4) Uani 1 1 d . . .
N7 N 0.64942(13) -0.06280(15) 0.11110(9) 0.0253(4) Uani 1 1 d . . .
N8 N 0.74410(13) -0.03945(15) 0.10508(9) 0.0244(4) Uani 1 1 d . . .
N9 N 0.94787(13) -0.18315(16) 0.06854(8) 0.0247(4) Uani 1 1 d . . .
P1 P 0.60199(4) 0.04964(5) 0.14511(3) 0.02500(18) Uani 1 1 d . . .
S1 S 0.45570(4) 0.04466(6) 0.12351(3) 0.0361(2) Uani 1 1 d . . .

loop_
_atom_site_aniso_label
_atom_site_aniso_U_11
_atom_site_aniso_U_22
_atom_site_aniso_U_33
_atom_site_aniso_U_23
_atom_site_aniso_U_13
_atom_site_aniso_U_12
C1 0.0253(12) 0.0325(12) 0.0337(13) 0.0003(10) 0.0109(10) 0.0000(10)
C2 0.0237(12) 0.0304(12) 0.0276(12) 0.0046(9) 0.0078(9) 0.0026(9)
C3 0.0254(12) 0.0278(12) 0.0397(14) 0.0025(10) 0.0054(10) -0.0067(10)
C4 0.0227(12) 0.0244(11) 0.0253(12) 0.0016(9) 0.0080(9) -0.0009(9)
C5 0.0225(11) 0.0217(10) 0.0236(11) 0.0014(9) 0.0092(9) 0.0014(9)
C6 0.0247(12) 0.0261(12) 0.0227(11) 0.0006(9) 0.0032(9) -0.0040(9)
C7 0.0218(12) 0.0227(11) 0.0250(12) 0.0038(9) 0.0067(9) -0.0031(8)
C8 0.0242(12) 0.0310(12) 0.0221(11) 0.0008(9) 0.0048(9) -0.0021(9)
C9 0.0264(12) 0.0364(13) 0.0274(12) 0.0029(10) 0.0094(10) 0.0012(10)
C10 0.0240(12) 0.0302(12) 0.0294(12) 0.0067(10) 0.0061(10) -0.0028(9)
C11 0.0274(13) 0.0441(14) 0.0367(14) 0.0087(11) 0.0104(11) 0.0042(11)
C12 0.0240(13) 0.0429(15) 0.0409(15) 0.0141(12) 0.0010(11) 0.0017(11)
C13 0.0364(15) 0.0352(14) 0.0288(13) 0.0053(10) -0.0037(11) -0.0019(11)
C14 0.0342(14) 0.0289(12) 0.0287(13) 0.0017(10) 0.0027(10) -0.0013(10)
C15 0.0269(13) 0.0224(11) 0.0297(12) 0.0049(9) 0.0055(10) -0.0023(9)
C16 0.0236(11) 0.0222(11) 0.0252(11) 0.0000(9) 0.0110(9) 0.0012(9)
C17 0.0233(12) 0.0266(11) 0.0235(11) -0.0013(9) 0.0094(9) -0.0013(9)
C18 0.0287(13) 0.0308(13) 0.0347(13) 0.0068(10) 0.0107(11) -0.0040(10)
C19 0.0315(13) 0.0319(12) 0.0405(14) 0.0029(11) 0.0128(11) -0.0074(10)
C20 0.0252(13) 0.0361(13) 0.0343(13) -0.0052(11) 0.0079(10) -0.0045(10)
C21 0.0247(12) 0.0305(12) 0.0268(12) -0.0037(10) 0.0066(10) 0.0001(9)
C22 0.0252(12) 0.0232(11) 0.0238(11) -0.0026(9) 0.0108(9) 0.0019(9)
C23 0.0285(12) 0.0246(11) 0.0256(12) 0.0033(9) 0.0081(9) 0.0037(9)
C24 0.0287(12) 0.0219(11) 0.0285(12) 0.0017(9) 0.0127(10) -0.0003(9)
C25 0.0220(11) 0.0279(11) 0.0182(11) 0.0009(9) 0.0023(9) -0.0001(9)
C26 0.0254(12) 0.0258(11) 0.0188(11) 0.0013(9) 0.0044(9) -0.0012(9)
C27 0.0334(13) 0.0259(11) 0.0254(11) -0.0018(9) 0.0114(10) -0.0018(10)
C28 0.0344(13) 0.0346(13) 0.0281(12) -0.0017(10) 0.0130(10) 0.0036(10)
C29 0.0261(12) 0.0409(14) 0.0252(12) -0.0038(10) 0.0100(10) -0.0031(10)
C30 0.0251(12) 0.0366(13) 0.0209(11) -0.0026(10) 0.0049(9) -0.0069(10)
C31 0.0249(12) 0.0284(12) 0.0154(10) 0.0000(8) 0.0019(9) -0.0018(9)
C32 0.0257(12) 0.0266(12) 0.0218(11) -0.0026(9) 0.0037(9) -0.0040(9)
C33 0.0242(12) 0.0268(11) 0.0214(11) -0.0010(9) 0.0038(9) 0.0019(9)
N1 0.0176(9) 0.0283(10) 0.0301(10) 0.0041(8) 0.0091(8) 0.0014(7)
N2 0.0196(9) 0.0256(9) 0.0295(10) 0.0054(8) 0.0074(8) -0.0017(8)
N3 0.0254(10) 0.0234(9) 0.0254(10) 0.0027(8) 0.0050(8) -0.0006(8)
N4 0.0173(9) 0.0273(10) 0.0273(10) 0.0047(8) 0.0031(8) 0.0004(7)
N5 0.0195(10) 0.0258(9) 0.0278(10) 0.0007(8) 0.0072(8) 0.0007(7)
N6 0.0243(10) 0.0254(9) 0.0249(10) 0.0020(8) 0.0089(8) -0.0015(8)
N7 0.0174(9) 0.0274(10) 0.0288(10) 0.0014(8) 0.0044(8) -0.0046(7)
N8 0.0190(10) 0.0302(10) 0.0223(10) 0.0028(8) 0.0041(8) -0.0022(7)
N9 0.0258(10) 0.0262(9) 0.0210(9) -0.0006(7) 0.0062(8) -0.0011(8)
P1 0.0163(3) 0.0282(3) 0.0289(3) 0.0041(2) 0.0049(2) -0.0016(2)
S1 0.0169(3) 0.0443(4) 0.0447(4) 0.0057(3) 0.0066(3) -0.0023(2)

loop_
_atom_type_symbol
_atom_type_description
_atom_type_scat_dispersion_real
_atom_type_scat_dispersion_imag
_atom_type_scat_source
C C 0.0033 0.0016 'International Tables Vol C Tables 4.2.6.8 and 6.1.1.4'
H H 0.0000 0.0000 'International Tables Vol C Tables 4.2.6.8 and 6.1.1.4'
N N 0.0061 0.0033 'International Tables Vol C Tables 4.2.6.8 and 6.1.1.4'
P P 0.1023 0.0942 'International Tables Vol C Tables 4.2.6.8 and 6.1.1.4'
S S 0.1246 0.1234 'International Tables Vol C Tables 4.2.6.8 and 6.1.1.4'

loop_
_geom_angle_atom_site_label_1
_geom_angle_atom_site_label_2
_geom_angle_atom_site_label_3
_geom_angle
_geom_angle_site_symmetry_1
_geom_angle_site_symmetry_3
_geom_angle_publ_flag
N2 C4 C7 119.57(19) . . ?
N5 C5 C16 118.47(19) . . ?
N8 C6 C25 118.02(19) . . ?
N3 C7 C8 123.2(2) . . ?
N3 C7 C4 115.39(19) . . ?
C8 C7 C4 121.32(19) . . ?
C9 C8 C7 119.0(2) . . ?
C8 C9 C10 120.3(2) . . ?
C9 C10 C11 123.8(2) . . ?
C9 C10 C15 117.4(2) . . ?
C11 C10 C15 118.8(2) . . ?
C12 C11 C10 120.8(2) . . ?
C11 C12 C13 120.3(2) . . ?
C14 C13 C12 120.7(2) . . ?
C13 C14 C15 120.0(2) . . ?
N3 C15 C14 118.3(2) . . ?
N3 C15 C10 122.3(2) . . ?
C14 C15 C10 119.4(2) . . ?
N6 C16 C24 123.05(19) . . ?
N6 C16 C5 114.99(18) . . ?
C24 C16 C5 121.96(18) . . ?
N6 C17 C18 117.93(19) . . ?
N6 C17 C22 123.19(19) . . ?
C18 C17 C22 118.9(2) . . ?
C19 C18 C17 120.4(2) . . ?
C18 C19 C20 121.1(2) . . ?
C21 C20 C19 119.5(2) . . ?
C20 C21 C22 121.1(2) . . ?
C21 C22 C17 119.15(19) . . ?
C21 C22 C23 123.8(2) . . ?
C17 C22 C23 117.05(19) . . ?
C24 C23 C22 119.4(2) . . ?
C23 C24 C16 119.66(19) . . ?
N9 C25 C33 123.91(19) . . ?
N9 C25 C6 115.53(19) . . ?
C33 C25 C6 120.56(19) . . ?
N9 C26 C27 118.67(19) . . ?
N9 C26 C31 122.52(18) . . ?
C27 C26 C31 118.81(19) . . ?
C28 C27 C26 120.6(2) . . ?
C27 C28 C29 120.5(2) . . ?
C30 C29 C28 120.3(2) . . ?
C29 C30 C31 120.6(2) . . ?
C30 C31 C32 123.58(19) . . ?
C30 C31 C26 119.15(19) . . ?
C32 C31 C26 117.27(19) . . ?
C33 C32 C31 119.98(19) . . ?
C32 C33 C25 118.87(19) . . ?
N2 N1 C1 120.45(18) . . ?
N2 N1 P1 115.67(13) . . ?
C1 N1 P1 117.16(14) . . ?
C4 N2 N1 118.92(18) . . ?
C7 N3 C15 117.84(19) . . ?
N5 N4 C2 121.88(16) . . ?
N5 N4 P1 114.62(13) . . ?
C2 N4 P1 120.53(14) . . ?
C5 N5 N4 119.34(18) . . ?
C16 N6 C17 117.59(18) . . ?
N8 N7 C3 121.12(17) . . ?
N8 N7 P1 114.34(13) . . ?
C3 N7 P1 121.13(15) . . ?
C6 N8 N7 120.60(18) . . ?
C25 N9 C26 117.44(18) . . ?
N4 P1 N7 105.92(9) . . ?
N4 P1 N1 104.40(9) . . ?
N7 P1 N1 106.17(9) . . ?
N4 P1 S1 112.86(7) . . ?
N7 P1 S1 113.61(7) . . ?
N1 P1 S1 113.12(7) . . ?

loop_
_geom_bond_atom_site_label_1
_geom_bond_atom_site_label_2
_geom_bond_distance
_geom_bond_site_symmetry_2
_geom_bond_publ_flag
C1 N1 1.460(3) . ?
C2 N4 1.456(3) . ?
C3 N7 1.456(3) . ?
C4 N2 1.278(3) . ?
C4 C7 1.468(3) . ?
C5 N5 1.282(3) . ?
C5 C16 1.465(3) . ?
C6 N8 1.278(3) . ?
C6 C25 1.476(3) . ?
C7 N3 1.324(3) . ?
C7 C8 1.425(3) . ?
C8 C9 1.349(3) . ?
C9 C10 1.414(3) . ?
C10 C11 1.416(3) . ?
C10 C15 1.418(3) . ?
C11 C12 1.362(3) . ?
C12 C13 1.407(4) . ?
C13 C14 1.372(3) . ?
C14 C15 1.413(3) . ?
C15 N3 1.375(3) . ?
C16 N6 1.325(3) . ?
C16 C24 1.417(3) . ?
C17 N6 1.365(3) . ?
C17 C18 1.413(3) . ?
C17 C22 1.416(3) . ?
C18 C19 1.359(3) . ?
C19 C20 1.414(3) . ?
C20 C21 1.361(3) . ?
C21 C22 1.410(3) . ?
C22 C23 1.418(3) . ?
C23 C24 1.356(3) . ?
C25 N9 1.325(3) . ?
C25 C33 1.413(3) . ?
C26 N9 1.372(3) . ?
C26 C27 1.408(3) . ?
C26 C31 1.422(3) . ?
C27 C28 1.369(3) . ?
C28 C29 1.402(3) . ?
C29 C30 1.366(3) . ?
C30 C31 1.410(3) . ?
C31 C32 1.415(3) . ?
C32 C33 1.358(3) . ?
N1 N2 1.378(2) . ?
N1 P1 1.683(2) . ?
N4 N5 1.375(2) . ?
N4 P1 1.6737(18) . ?
N7 N8 1.374(2) . ?
N7 P1 1.6751(19) . ?
P1 S1 1.9158(10) . ?

loop_
_cod_related_entry_id
_cod_related_entry_database
_cod_related_entry_code
1 ChemSpider 30652833
